data_7021172
loop_
_publ_author_name
'Wu, Jianguo'
'Dai, Wei'
'Farnaby, Joy H.'
'Hazari, Nilay'
'Le Roy, Jennifer J.'
'Mereacre, Valeriu'
'Murugesu, Muralee'
'Powell, Annie K.'
'Takase, Michael K.'

_publ_section_title
;
 Synthesis and catalytic activity of iron complexes with bidentate NHC
 ligands.
;
_journal_issue 20
_journal_name_full 'Dalton transactions (Cambridge, England : 2003)'
_journal_page_first 7404
_journal_page_last 7413
_journal_paper_doi 10.1039/c3dt32551b
_journal_volume 42
_journal_year 2013
_chemical_formula_sum 'C29 H33 Cl2 Fe N5 O0.5'
_chemical_formula_weight 586.35
_chemical_name_systematic
;
?
;
_space_group_IT_number 14
_symmetry_cell_setting monoclinic
_symmetry_space_group_name_Hall '-P 2yn'
_symmetry_space_group_name_H-M 'P 1 21/n 1'
_atom_sites_solution_hydrogens geom
_atom_sites_solution_primary direct
_atom_sites_solution_secondary difmap
_audit_creation_method SHELXL-97
_cell_angle_alpha 90.00
_cell_angle_beta 91.132(6)
_cell_angle_gamma 90.00
_cell_formula_units_Z 4
_cell_length_a 12.9406(3)
_cell_length_b 9.3355(2)
_cell_length_c 22.9686(16)
_cell_measurement_reflns_used 12905
_cell_measurement_temperature 93(2)
_cell_measurement_theta_max 65.1
_cell_measurement_theta_min 3.9
_cell_volume 2774.2(2)
_computing_cell_refinement 'CrystalClear-SM Expert 2.0 r12 (Rigaku, 2011)'
_computing_data_collection 'CrystalClear-SM Expert 2.0 r12 (Rigaku, 2011)'
_computing_data_reduction 'CrystalClear-SM Expert 2.0 r12 (Rigaku, 2011)'
_computing_molecular_graphics 'ORTEP-3 (Farrugia, 1997)'
_computing_publication_material 'SHELXL-97 (Sheldrick, 2008)'
_computing_structure_refinement 'SHELXL-97 (Sheldrick, 2008)'
_computing_structure_solution 'SHELXS-97 (Sheldrick, 2008)'
_diffrn_ambient_temperature 93(2)
_diffrn_detector_area_resol_mean 22.2
_diffrn_measured_fraction_theta_full 0.953
_diffrn_measured_fraction_theta_max 0.953
_diffrn_measurement_device_type 'Rigaku Saturn944+ CCD'
_diffrn_measurement_method \w
_diffrn_radiation_monochromator confocal
_diffrn_radiation_source 'micro focus rotating anode'
_diffrn_radiation_type CuK\a
_diffrn_radiation_wavelength 1.54187
_diffrn_reflns_av_R_equivalents 0.0852
_diffrn_reflns_av_unetI/netI 0.0507
_diffrn_reflns_limit_h_max 14
_diffrn_reflns_limit_h_min -12
_diffrn_reflns_limit_k_max 10
_diffrn_reflns_limit_k_min -10
_diffrn_reflns_limit_l_max 27
_diffrn_reflns_limit_l_min -26
_diffrn_reflns_number 47039
_diffrn_reflns_theta_full 65.09
_diffrn_reflns_theta_max 65.09
_diffrn_reflns_theta_min 3.85
_exptl_absorpt_coefficient_mu 6.362
_exptl_absorpt_correction_T_max 0.8321
_exptl_absorpt_correction_T_min 0.6644
_exptl_absorpt_correction_type multi-scan
_exptl_absorpt_process_details 'Jacobson, R. (1998) Private Communication'
_exptl_crystal_colour Colorless
_exptl_crystal_density_diffrn 1.404
_exptl_crystal_density_method 'not measured'
_exptl_crystal_description Block
_exptl_crystal_F_000 1224
_exptl_crystal_size_max 0.07
_exptl_crystal_size_mid 0.03
_exptl_crystal_size_min 0.03
_refine_diff_density_max 0.387
_refine_diff_density_min -0.468
_refine_diff_density_rms 0.070
_refine_ls_extinction_method none
_refine_ls_goodness_of_fit_ref 1.144
_refine_ls_hydrogen_treatment constr
_refine_ls_matrix_type full
_refine_ls_number_parameters 723
_refine_ls_number_reflns 4496
_refine_ls_number_restraints 1595
_refine_ls_restrained_S_all 0.997
_refine_ls_R_factor_all 0.0939
_refine_ls_R_factor_gt 0.0832
_refine_ls_shift/su_max 0.000
_refine_ls_shift/su_mean 0.000
_refine_ls_structure_factor_coef Fsqd
_refine_ls_weighting_details 'calc w=1/[\s^2^(Fo^2^)+(0.0000P)^2^+14.0037P] where P=(Fo^2^+2Fc^2^)/3'
_refine_ls_weighting_scheme calc
_refine_ls_wR_factor_gt 0.1768
_refine_ls_wR_factor_ref 0.1818
_reflns_number_gt 3791
_reflns_number_total 4496
_reflns_threshold_expression >2sigma(I)
_cod_data_source_file c3dt32551b.txt
_cod_data_source_block '_Compound_{BnN(CH2CH2-N-methylbenzimidazole-2-ylidene)2}FeCl2'
_cod_original_sg_symbol_H-M P2(1)/n
_cod_original_formula_sum 'C29 H33 Cl2 Fe N5 O0.50'
_cod_database_code 7021172

loop_
_symmetry_equiv_pos_as_xyz
'x, y, z'
'-x+1/2, y+1/2, -z+1/2'
'-x, -y, -z'
'x-1/2, -y-1/2, z-1/2'

loop_
_atom_site_label
_atom_site_type_symbol
_atom_site_fract_x
_atom_site_fract_y
_atom_site_fract_z
_atom_site_U_iso_or_equiv
_atom_site_adp_type
_atom_site_occupancy
_atom_site_symmetry_multiplicity
_atom_site_calc_flag
_atom_site_refinement_flags
_atom_site_disorder_assembly
_atom_site_disorder_group
Cl1 Cl 1.1484(9) 1.0752(9) 0.0883(5) 0.059(2) Uani 0.606(4) 1 d PDU A 1
Cl2 Cl 1.3040(3) 0.7567(5) 0.1240(2) 0.0624(10) Uani 0.606(4) 1 d PDU A 1
Fe1 Fe 1.1438(5) 0.8558(7) 0.1345(4) 0.0539(12) Uani 0.606(4) 1 d PDU A 1
C1 C 1.1070(14) 0.8840(18) 0.2229(5) 0.048(2) Uani 0.606(4) 1 d PDU A 1
N1 N 1.0425(15) 0.985(2) 0.2462(6) 0.057(3) Uani 0.606(4) 1 d PDU A 1
C8 C 0.9819(15) 1.0936(19) 0.2151(9) 0.091(5) Uani 0.606(4) 1 d PDU A 1
H8A H 0.9454 1.1532 0.2431 0.137 Uiso 0.606(4) 1 calc PR A 1
H8B H 0.9316 1.0467 0.1890 0.137 Uiso 0.606(4) 1 calc PR A 1
H8C H 1.0281 1.1538 0.1922 0.137 Uiso 0.606(4) 1 calc PR A 1
C2 C 1.036(2) 0.969(2) 0.3064(6) 0.060(3) Uani 0.606(4) 1 d PDU A 1
C3 C 0.9825(18) 1.046(2) 0.3464(6) 0.072(3) Uani 0.606(4) 1 d PDU A 1
H3 H 0.9397 1.1246 0.3353 0.086 Uiso 0.606(4) 1 calc PR A 1
C4 C 0.9936(16) 1.0040(19) 0.4040(6) 0.074(4) Uani 0.606(4) 1 d PDU A 1
H4 H 0.9555 1.0524 0.4330 0.089 Uiso 0.606(4) 1 calc PR A 1
C5 C 1.0593(17) 0.8922(18) 0.4206(6) 0.073(4) Uani 0.606(4) 1 d PDU A 1
H5 H 1.0680 0.8697 0.4607 0.087 Uiso 0.606(4) 1 calc PR A 1
C6 C 1.112(2) 0.814(2) 0.3801(7) 0.065(3) Uani 0.606(4) 1 d PDU A 1
H6 H 1.1548 0.7358 0.3912 0.078 Uiso 0.606(4) 1 calc PR A 1
C7 C 1.099(2) 0.855(3) 0.3216(6) 0.057(2) Uani 0.606(4) 1 d PDU A 1
N2 N 1.140(2) 0.805(2) 0.2694(6) 0.055(2) Uani 0.606(4) 1 d PDU A 1
C9 C 1.2005(14) 0.6740(17) 0.2638(9) 0.065(3) Uani 0.606(4) 1 d PDU A 1
H9A H 1.2578 0.6731 0.2930 0.078 Uiso 0.606(4) 1 calc PR A 1
H9B H 1.2304 0.6688 0.2245 0.078 Uiso 0.606(4) 1 calc PR A 1
C10 C 1.1278(7) 0.5435(11) 0.2736(4) 0.061(2) Uani 0.606(4) 1 d PDU A 1
H10A H 1.1703 0.4564 0.2795 0.073 Uiso 0.606(4) 1 calc PR A 1
H10B H 1.0882 0.5595 0.3095 0.073 Uiso 0.606(4) 1 calc PR A 1
N3 N 1.0553(6) 0.5198(8) 0.2247(3) 0.0518(17) Uani 0.606(4) 1 d PDU A 1
C21 C 0.9530(7) 0.4770(10) 0.2439(4) 0.057(2) Uani 0.606(4) 1 d PDU A 1
H21A H 0.9607 0.4004 0.2735 0.069 Uiso 0.606(4) 1 calc PR A 1
H21B H 0.9134 0.4371 0.2104 0.069 Uiso 0.606(4) 1 calc PR A 1
C22 C 0.8933(8) 0.5989(11) 0.2694(4) 0.050(2) Uani 0.606(4) 1 d PDU A 1
C23 C 0.8545(10) 0.7077(14) 0.2355(5) 0.055(2) Uani 0.606(4) 1 d PDU A 1
H23 H 0.8674 0.7070 0.1949 0.066 Uiso 0.606(4) 1 calc PR A 1
C24 C 0.7975(9) 0.8179(12) 0.2582(5) 0.071(2) Uani 0.606(4) 1 d PDU A 1
H24 H 0.7708 0.8905 0.2332 0.085 Uiso 0.606(4) 1 calc PR A 1
C25 C 0.7790(10) 0.8242(13) 0.3162(5) 0.081(3) Uani 0.606(4) 1 d PDU A 1
H25 H 0.7401 0.9010 0.3318 0.098 Uiso 0.606(4) 1 calc PR A 1
C26 C 0.8173(11) 0.7175(13) 0.3521(5) 0.085(3) Uani 0.606(4) 1 d PDU A 1
H26 H 0.8025 0.7194 0.3925 0.102 Uiso 0.606(4) 1 calc PR A 1
C27 C 0.8776(11) 0.6067(14) 0.3300(5) 0.074(3) Uani 0.606(4) 1 d PDU A 1
H27 H 0.9078 0.5374 0.3554 0.089 Uiso 0.606(4) 1 calc PR A 1
C11 C 1.0951(8) 0.4207(10) 0.1796(4) 0.058(2) Uani 0.606(4) 1 d PDU A 1
H11A H 1.0420 0.3473 0.1707 0.069 Uiso 0.606(4) 1 calc PR A 1
H11B H 1.1571 0.3709 0.1955 0.069 Uiso 0.606(4) 1 calc PR A 1
C12 C 1.1240(12) 0.4992(16) 0.1221(7) 0.047(3) Uani 0.606(4) 1 d PDU A 1
H12A H 1.1814 0.5669 0.1300 0.057 Uiso 0.606(4) 1 calc PR A 1
H12B H 1.1474 0.4283 0.0932 0.057 Uiso 0.606(4) 1 calc PR A 1
N4 N 1.0356(11) 0.5763(12) 0.0989(8) 0.037(2) Uani 0.606(4) 1 d PDU A 1
C13 C 0.9471(10) 0.5128(13) 0.0734(8) 0.035(2) Uani 0.606(4) 1 d PDU A 1
C14 C 0.9206(10) 0.3723(13) 0.0578(9) 0.040(3) Uani 0.606(4) 1 d PDU A 1
H14 H 0.9649 0.2943 0.0674 0.048 Uiso 0.606(4) 1 calc PR A 1
C15 C 0.8280(10) 0.3505(15) 0.0282(9) 0.042(3) Uani 0.606(4) 1 d PDU A 1
H15 H 0.8081 0.2566 0.0166 0.051 Uiso 0.606(4) 1 calc PR A 1
C16 C 0.7640(10) 0.4666(14) 0.0153(8) 0.044(3) Uani 0.606(4) 1 d PDU A 1
H16 H 0.7003 0.4497 -0.0049 0.052 Uiso 0.606(4) 1 calc PR A 1
C17 C 0.7892(11) 0.6049(14) 0.0307(8) 0.040(3) Uani 0.606(4) 1 d PDU A 1
H17 H 0.7442 0.6825 0.0217 0.048 Uiso 0.606(4) 1 calc PR A 1
C18 C 0.8813(9) 0.6265(13) 0.0593(8) 0.035(2) Uani 0.606(4) 1 d PDU A 1
N5 N 0.9313(8) 0.7505(13) 0.0771(8) 0.038(2) Uani 0.606(4) 1 d PDU A 1
C19 C 1.0250(9) 0.7221(11) 0.1014(8) 0.036(2) Uani 0.606(4) 1 d PDU A 1
C20 C 0.8839(10) 0.8925(15) 0.0716(7) 0.046(3) Uani 0.606(4) 1 d PDU A 1
H20A H 0.8147 0.8832 0.0539 0.068 Uiso 0.606(4) 1 calc PR A 1
H20B H 0.9266 0.9534 0.0470 0.068 Uiso 0.606(4) 1 calc PR A 1
H20C H 0.8786 0.9358 0.1103 0.068 Uiso 0.606(4) 1 calc PR A 1
Cl1A Cl 1.1204(13) 1.0774(13) 0.0934(9) 0.053(3) Uani 0.394(4) 1 d PDU A 2
Cl2A Cl 1.3132(5) 0.8116(8) 0.1373(4) 0.0698(18) Uani 0.394(4) 1 d PDU A 2
Fe1A Fe 1.1419(7) 0.8600(11) 0.1389(5) 0.0499(16) Uani 0.394(4) 1 d PDU A 2
C1A C 1.101(2) 0.863(3) 0.2276(7) 0.052(3) Uani 0.394(4) 1 d PDU A 2
N1A N 1.144(3) 0.785(3) 0.2723(9) 0.052(3) Uani 0.394(4) 1 d PDU A 2
C8A C 1.213(3) 0.660(3) 0.2705(15) 0.078(6) Uani 0.394(4) 1 d PDU A 2
H8A1 H 1.2237 0.6228 0.3100 0.116 Uiso 0.394(4) 1 calc PR A 2
H8A2 H 1.2794 0.6892 0.2546 0.116 Uiso 0.394(4) 1 calc PR A 2
H8A3 H 1.1817 0.5860 0.2458 0.116 Uiso 0.394(4) 1 calc PR A 2
C2A C 1.107(4) 0.830(4) 0.3253(9) 0.054(3) Uani 0.394(4) 1 d PDU A 2
C3A C 1.129(3) 0.783(4) 0.3799(9) 0.060(4) Uani 0.394(4) 1 d PDU A 2
H3A H 1.1795 0.7101 0.3873 0.072 Uiso 0.394(4) 1 calc PR A 2
C4A C 1.075(3) 0.846(3) 0.4240(9) 0.061(4) Uani 0.394(4) 1 d PDU A 2
H4A H 1.0832 0.8088 0.4623 0.074 Uiso 0.394(4) 1 calc PR A 2
C5A C 1.008(2) 0.961(3) 0.4149(8) 0.061(4) Uani 0.394(4) 1 d PDU A 2
H5A H 0.9748 1.0043 0.4471 0.073 Uiso 0.394(4) 1 calc PR A 2
C6A C 0.989(3) 1.014(3) 0.3595(9) 0.063(4) Uani 0.394(4) 1 d PDU A 2
H6A H 0.9443 1.0924 0.3524 0.076 Uiso 0.394(4) 1 calc PR A 2
C7A C 1.041(3) 0.944(4) 0.3139(8) 0.055(3) Uani 0.394(4) 1 d PDU A 2
N2A N 1.041(2) 0.962(3) 0.2532(8) 0.053(3) Uani 0.394(4) 1 d PDU A 2
C9A C 0.9761(16) 1.057(2) 0.2188(13) 0.063(4) Uani 0.394(4) 1 d PDU A 2
H9A1 H 1.0069 1.0703 0.1800 0.076 Uiso 0.394(4) 1 calc PR A 2
H9A2 H 0.9734 1.1519 0.2380 0.076 Uiso 0.394(4) 1 calc PR A 2
C10A C 0.8651(10) 0.9979(14) 0.2109(6) 0.054(3) Uani 0.394(4) 1 d PDU A 2
H10C H 0.8390 0.9724 0.2498 0.064 Uiso 0.394(4) 1 calc PR A 2
H10D H 0.8206 1.0756 0.1952 0.064 Uiso 0.394(4) 1 calc PR A 2
N3A N 0.8536(9) 0.8730(11) 0.1729(4) 0.051(2) Uani 0.394(4) 1 d PDU A 2
C21A C 0.7876(11) 0.7635(15) 0.1989(6) 0.060(3) Uani 0.394(4) 1 d PDU A 2
H21C H 0.7684 0.6922 0.1687 0.072 Uiso 0.394(4) 1 calc PR A 2
H21D H 0.7232 0.8094 0.2121 0.072 Uiso 0.394(4) 1 calc PR A 2
C22A C 0.8379(17) 0.687(2) 0.2494(7) 0.057(3) Uani 0.394(4) 1 d PDU A 2
C23A C 0.9170(12) 0.5916(17) 0.2429(6) 0.051(3) Uani 0.394(4) 1 d PDU A 2
H23A H 0.9421 0.5739 0.2049 0.061 Uiso 0.394(4) 1 calc PR A 2
C24A C 0.9614(12) 0.5200(16) 0.2894(6) 0.057(3) Uani 0.394(4) 1 d PDU A 2
H24A H 1.0158 0.4538 0.2829 0.068 Uiso 0.394(4) 1 calc PR A 2
C25A C 0.9284(14) 0.5428(19) 0.3450(6) 0.070(3) Uani 0.394(4) 1 d PDU A 2
H25A H 0.9612 0.4963 0.3772 0.084 Uiso 0.394(4) 1 calc PR A 2
C26A C 0.8462(17) 0.635(2) 0.3531(7) 0.082(4) Uani 0.394(4) 1 d PDU A 2
H26A H 0.8204 0.6484 0.3912 0.098 Uiso 0.394(4) 1 calc PR A 2
C27A C 0.8005(14) 0.709(2) 0.3065(6) 0.077(3) Uani 0.394(4) 1 d PDU A 2
H27A H 0.7449 0.7730 0.3129 0.093 Uiso 0.394(4) 1 calc PR A 2
C11A C 0.8218(10) 0.9033(14) 0.1114(5) 0.044(3) Uani 0.394(4) 1 d PDU A 2
H11C H 0.7999 1.0046 0.1079 0.053 Uiso 0.394(4) 1 calc PR A 2
H11D H 0.7620 0.8421 0.1004 0.053 Uiso 0.394(4) 1 calc PR A 2
C12A C 0.9121(16) 0.874(2) 0.0692(9) 0.041(3) Uani 0.394(4) 1 d PDU A 2
H12C H 0.8870 0.8885 0.0287 0.049 Uiso 0.394(4) 1 calc PR A 2
H12D H 0.9680 0.9443 0.0771 0.049 Uiso 0.394(4) 1 calc PR A 2
N4A N 0.9538(13) 0.7297(19) 0.0751(12) 0.033(2) Uani 0.394(4) 1 d PDU A 2
C13A C 0.9035(14) 0.604(2) 0.0554(13) 0.034(3) Uani 0.394(4) 1 d PDU A 2
C14A C 0.8095(16) 0.576(2) 0.0256(13) 0.038(3) Uani 0.394(4) 1 d PDU A 2
H14A H 0.7627 0.6503 0.0154 0.045 Uiso 0.394(4) 1 calc PR A 2
C15A C 0.7886(15) 0.434(2) 0.0119(12) 0.039(3) Uani 0.394(4) 1 d PDU A 2
H15A H 0.7264 0.4109 -0.0086 0.047 Uiso 0.394(4) 1 calc PR A 2
C16A C 0.8567(15) 0.325(2) 0.0275(13) 0.039(4) Uani 0.394(4) 1 d PDU A 2
H16A H 0.8392 0.2290 0.0177 0.046 Uiso 0.394(4) 1 calc PR A 2
C17A C 0.9493(16) 0.351(2) 0.0570(14) 0.038(3) Uani 0.394(4) 1 d PDU A 2
H17A H 0.9956 0.2766 0.0678 0.046 Uiso 0.394(4) 1 calc PR A 2
C18A C 0.9697(15) 0.4913(19) 0.0696(13) 0.033(3) Uani 0.394(4) 1 d PDU A 2
N5A N 1.0527(18) 0.5512(18) 0.0998(13) 0.038(3) Uani 0.394(4) 1 d PDU A 2
C19A C 1.0454(12) 0.6984(17) 0.1022(13) 0.034(3) Uani 0.394(4) 1 d PDU A 2
C20A C 1.133(2) 0.465(2) 0.1275(12) 0.048(4) Uani 0.394(4) 1 d PDU A 2
H20D H 1.1166 0.3631 0.1224 0.072 Uiso 0.394(4) 1 calc PR A 2
H20E H 1.1375 0.4876 0.1691 0.072 Uiso 0.394(4) 1 calc PR A 2
H20F H 1.1995 0.4856 0.1095 0.072 Uiso 0.394(4) 1 calc PR A 2
O1S O 0.8922(12) 0.3827(17) 0.4661(8) 0.083(4) Uani 0.347(10) 1 d PDU B -1
C1S C 0.9927(16) 0.367(2) 0.4501(11) 0.086(5) Uani 0.347(10) 1 d PDU B -1
H1S1 H 0.9992 0.3808 0.4076 0.103 Uiso 0.347(10) 1 calc PR B -1
H1S2 H 1.0186 0.2705 0.4606 0.103 Uiso 0.347(10) 1 calc PR B -1
C2S C 1.0545(16) 0.486(3) 0.4845(14) 0.084(5) Uani 0.347(10) 1 d PDU B -1
H2S1 H 1.1087 0.5292 0.4604 0.101 Uiso 0.347(10) 1 calc PR B -1
H2S2 H 1.0864 0.4470 0.5208 0.101 Uiso 0.347(10) 1 calc PR B -1
C3S C 0.9654(16) 0.596(2) 0.4979(12) 0.074(4) Uani 0.347(10) 1 d PDU B -1
H3S1 H 0.9798 0.6498 0.5342 0.089 Uiso 0.347(10) 1 calc PR B -1
H3S2 H 0.9542 0.6641 0.4653 0.089 Uiso 0.347(10) 1 calc PR B -1
C4S C 0.8715(16) 0.491(2) 0.5043(13) 0.081(5) Uani 0.347(10) 1 d PDU B -1
H4S1 H 0.8674 0.4548 0.5447 0.097 Uiso 0.347(10) 1 calc PR B -1
H4S2 H 0.8056 0.5397 0.4938 0.097 Uiso 0.347(10) 1 calc PR B -1
O1T O 1.015(3) 0.443(4) 0.4643(16) 0.085(5) Uani 0.153(10) 1 d PDU B -2
C1T C 1.100(3) 0.477(5) 0.499(3) 0.082(6) Uani 0.153(10) 1 d PDU B -2
H1T1 H 1.1640 0.4790 0.4760 0.098 Uiso 0.153(10) 1 calc PR B -2
H1T2 H 1.1086 0.4084 0.5314 0.098 Uiso 0.153(10) 1 calc PR B -2
C2T C 1.072(3) 0.631(5) 0.522(3) 0.074(6) Uani 0.153(10) 1 d PDU B -2
H2T1 H 1.0904 0.6417 0.5636 0.089 Uiso 0.153(10) 1 calc PR B -2
H2T2 H 1.1075 0.7064 0.4994 0.089 Uiso 0.153(10) 1 calc PR B -2
C3T C 0.951(3) 0.639(4) 0.512(2) 0.070(6) Uani 0.153(10) 1 d PDU B -2
H3T1 H 0.9326 0.7085 0.4806 0.084 Uiso 0.153(10) 1 calc PR B -2
H3T2 H 0.9156 0.6654 0.5478 0.084 Uiso 0.153(10) 1 calc PR B -2
C4T C 0.925(3) 0.481(5) 0.492(2) 0.081(5) Uani 0.153(10) 1 d PDU B -2
H4T1 H 0.9128 0.4181 0.5265 0.098 Uiso 0.153(10) 1 calc PR B -2
H4T2 H 0.8640 0.4770 0.4658 0.098 Uiso 0.153(10) 1 calc PR B -2

loop_
_atom_site_aniso_label
_atom_site_aniso_U_11
_atom_site_aniso_U_22
_atom_site_aniso_U_33
_atom_site_aniso_U_23
_atom_site_aniso_U_13
_atom_site_aniso_U_12
Cl1 0.077(6) 0.057(2) 0.043(3) 0.0014(17) 0.010(3) -0.025(2)
Cl2 0.0509(18) 0.076(3) 0.061(2) -0.0076(18) 0.0028(13) -0.0213(16)
Fe1 0.061(2) 0.063(2) 0.038(2) 0.0051(17) 0.0022(18) -0.019(2)
C1 0.048(5) 0.056(6) 0.039(3) 0.008(3) -0.005(3) -0.018(4)
N1 0.061(5) 0.072(7) 0.038(4) 0.003(4) -0.002(4) -0.010(4)
C8 0.108(10) 0.098(11) 0.068(7) 0.022(8) 0.011(8) 0.028(7)
C2 0.064(5) 0.077(8) 0.037(4) 0.000(4) -0.001(4) -0.021(5)
C3 0.082(7) 0.094(9) 0.039(5) 0.001(5) 0.002(6) -0.010(6)
C4 0.090(8) 0.095(10) 0.037(5) -0.003(6) -0.003(6) -0.015(6)
C5 0.086(9) 0.093(11) 0.038(4) 0.000(5) -0.011(5) -0.022(7)
C6 0.070(8) 0.085(9) 0.040(3) 0.003(4) -0.014(4) -0.024(5)
C7 0.055(6) 0.077(7) 0.037(3) 0.005(4) -0.009(4) -0.028(5)
N2 0.053(5) 0.072(5) 0.039(3) 0.010(4) -0.008(4) -0.016(4)
C9 0.067(7) 0.083(6) 0.044(6) 0.019(5) -0.015(5) 0.000(3)
C10 0.064(5) 0.072(5) 0.047(4) 0.021(4) -0.003(4) 0.010(4)
N3 0.050(4) 0.061(4) 0.045(3) 0.011(3) 0.003(3) 0.016(3)
C21 0.060(4) 0.056(5) 0.056(5) -0.002(4) 0.014(4) 0.005(4)
C22 0.048(5) 0.049(4) 0.054(4) -0.005(4) 0.008(4) -0.003(3)
C23 0.045(6) 0.058(5) 0.061(5) 0.002(4) 0.007(4) 0.001(4)
C24 0.069(6) 0.064(5) 0.079(4) 0.006(4) 0.015(5) 0.015(4)
C25 0.095(7) 0.071(6) 0.079(5) -0.009(5) 0.011(6) 0.028(5)
C26 0.110(8) 0.082(7) 0.063(5) -0.010(4) 0.017(5) 0.035(6)
C27 0.087(7) 0.078(6) 0.057(4) -0.001(4) 0.018(5) 0.029(5)
C11 0.064(6) 0.062(5) 0.048(4) 0.018(3) 0.014(4) 0.027(4)
C12 0.049(5) 0.048(6) 0.045(5) 0.014(5) 0.004(4) 0.024(4)
N4 0.030(5) 0.042(4) 0.039(4) 0.004(4) 0.005(4) 0.012(3)
C13 0.032(5) 0.038(4) 0.035(4) -0.008(4) 0.015(4) 0.014(3)
C14 0.031(7) 0.037(4) 0.053(5) -0.004(4) 0.018(6) 0.012(4)
C15 0.035(7) 0.039(5) 0.053(5) -0.016(5) 0.015(6) 0.010(5)
C16 0.033(6) 0.046(6) 0.051(5) -0.015(5) 0.006(5) 0.010(4)
C17 0.036(6) 0.039(5) 0.045(5) -0.014(4) 0.005(5) 0.015(4)
C18 0.030(5) 0.038(4) 0.036(4) -0.003(4) 0.008(5) 0.012(3)
N5 0.037(5) 0.036(4) 0.039(4) 0.004(4) -0.001(4) 0.011(3)
C19 0.039(4) 0.037(4) 0.033(4) 0.006(4) 0.000(4) 0.011(3)
C20 0.042(8) 0.038(4) 0.057(6) 0.002(5) -0.002(6) 0.018(5)
Cl1A 0.069(7) 0.045(2) 0.047(4) 0.005(2) 0.017(4) -0.015(3)
Cl2A 0.047(3) 0.084(5) 0.078(5) 0.023(3) 0.000(2) -0.015(3)
Fe1A 0.048(3) 0.065(4) 0.037(3) 0.012(3) -0.009(3) -0.008(3)
C1A 0.057(6) 0.061(7) 0.037(3) 0.005(3) -0.007(4) -0.016(5)
N1A 0.055(6) 0.063(7) 0.036(3) 0.008(4) -0.004(5) -0.016(5)
C8A 0.086(13) 0.084(11) 0.063(12) 0.017(8) 0.009(10) 0.012(8)
C2A 0.057(6) 0.069(8) 0.037(3) 0.003(5) -0.008(5) -0.017(5)
C3A 0.068(9) 0.075(10) 0.037(4) -0.003(5) -0.015(5) -0.010(6)
C4A 0.073(9) 0.074(11) 0.037(5) 0.002(6) -0.014(6) -0.002(8)
C5A 0.076(9) 0.073(11) 0.033(5) 0.010(6) -0.008(7) -0.002(7)
C6A 0.081(7) 0.073(9) 0.035(6) 0.014(6) 0.002(7) -0.001(6)
C7A 0.062(6) 0.068(8) 0.036(4) 0.004(5) -0.003(5) -0.016(5)
N2A 0.057(5) 0.064(7) 0.038(4) 0.008(5) -0.002(4) -0.015(5)
C9A 0.076(7) 0.065(8) 0.049(7) 0.009(6) -0.004(6) -0.005(5)
C10A 0.059(6) 0.060(6) 0.042(6) -0.008(5) -0.001(5) 0.018(5)
N3A 0.055(6) 0.052(5) 0.044(4) -0.005(3) -0.005(4) 0.022(4)
C21A 0.055(7) 0.067(6) 0.059(5) -0.006(5) -0.002(5) 0.009(4)
C22A 0.057(7) 0.058(6) 0.057(5) -0.003(4) 0.001(5) 0.002(5)
C23A 0.050(6) 0.050(6) 0.053(5) 0.001(6) 0.001(5) -0.004(5)
C24A 0.061(7) 0.053(6) 0.057(5) 0.004(5) 0.000(5) -0.002(5)
C25A 0.085(9) 0.071(8) 0.054(5) 0.008(6) 0.002(6) 0.007(6)
C26A 0.104(9) 0.085(9) 0.057(5) 0.001(7) 0.011(6) 0.021(7)
C27A 0.090(7) 0.080(7) 0.062(5) -0.001(6) 0.010(5) 0.024(6)
C11A 0.038(7) 0.046(6) 0.049(5) -0.011(4) -0.010(4) 0.024(5)
C12A 0.040(8) 0.040(5) 0.042(5) -0.003(6) -0.009(5) 0.021(6)
N4A 0.033(5) 0.036(4) 0.031(5) 0.000(4) 0.002(5) 0.015(4)
C13A 0.026(6) 0.039(5) 0.037(6) -0.008(5) 0.010(5) 0.017(4)
C14A 0.028(7) 0.041(6) 0.044(7) -0.012(6) 0.008(6) 0.017(5)
C15A 0.028(7) 0.041(7) 0.048(6) -0.014(6) 0.014(6) 0.013(6)
C16A 0.028(8) 0.039(6) 0.050(6) -0.004(6) 0.020(7) 0.013(5)
C17A 0.030(8) 0.038(5) 0.047(6) -0.006(5) 0.019(7) 0.015(5)
C18A 0.027(6) 0.037(4) 0.035(6) -0.003(5) 0.016(6) 0.018(4)
N5A 0.036(6) 0.040(4) 0.039(5) 0.001(5) 0.002(5) 0.019(4)
C19A 0.035(5) 0.037(4) 0.031(5) 0.004(5) 0.001(5) 0.016(4)
C20A 0.052(8) 0.042(9) 0.051(9) 0.018(8) -0.005(7) 0.019(7)
O1S 0.086(9) 0.081(7) 0.085(9) -0.021(6) 0.035(7) -0.018(7)
C1S 0.083(9) 0.084(9) 0.092(10) -0.030(7) 0.028(9) -0.010(8)
C2S 0.081(8) 0.089(9) 0.085(10) -0.033(8) 0.031(9) -0.010(7)
C3S 0.078(9) 0.075(8) 0.070(10) -0.013(7) 0.031(8) -0.013(7)
C4S 0.083(9) 0.078(9) 0.084(10) -0.017(7) 0.039(9) -0.017(8)
O1T 0.082(10) 0.086(10) 0.088(11) -0.034(8) 0.031(9) -0.013(9)
C1T 0.080(10) 0.086(12) 0.080(13) -0.036(11) 0.033(11) -0.007(10)
C2T 0.074(11) 0.077(10) 0.072(12) -0.024(9) 0.036(11) -0.011(9)
C3T 0.074(11) 0.077(10) 0.059(13) -0.014(10) 0.037(11) -0.013(9)
C4T 0.080(9) 0.083(9) 0.081(10) -0.024(8) 0.032(9) -0.016(8)

loop_
_atom_type_symbol
_atom_type_description
_atom_type_scat_dispersion_real
_atom_type_scat_dispersion_imag
_atom_type_scat_source
C C 0.0181 0.0091 'International Tables Vol C Tables 4.2.6.8 and 6.1.1.4'
H H 0.0000 0.0000 'International Tables Vol C Tables 4.2.6.8 and 6.1.1.4'
N N 0.0311 0.0180 'International Tables Vol C Tables 4.2.6.8 and 6.1.1.4'
Cl Cl 0.3639 0.7018 'International Tables Vol C Tables 4.2.6.8 and 6.1.1.4'
Fe Fe -1.1336 3.1974 'International Tables Vol C Tables 4.2.6.8 and 6.1.1.4'
O O 0.0492 0.0322 'International Tables Vol C Tables 4.2.6.8 and 6.1.1.4'

loop_
_geom_angle_atom_site_label_1
_geom_angle_atom_site_label_2
_geom_angle_atom_site_label_3
_geom_angle
C19 Fe1 C1 104.1(6)
C19 Fe1 Cl2 112.2(4)
C1 Fe1 Cl2 111.9(5)
C19 Fe1 Cl1 112.6(5)
C1 Fe1 Cl1 109.9(5)
Cl2 Fe1 Cl1 106.2(3)
N2 C1 N1 104.5(7)
N2 C1 Fe1 127.8(9)
N1 C1 Fe1 127.6(8)
C1 N1 C2 111.2(9)
C1 N1 C8 127.5(11)
C2 N1 C8 121.2(11)
N1 C8 H8A 109.5
N1 C8 H8B 109.5
H8A C8 H8B 109.5
N1 C8 H8C 109.5
H8A C8 H8C 109.5
H8B C8 H8C 109.5
C3 C2 C7 122.9(11)
C3 C2 N1 130.5(11)
C7 C2 N1 106.6(11)
C2 C3 C4 116.5(11)
C2 C3 H3 121.7
C4 C3 H3 121.7
C3 C4 C5 121.6(12)
C3 C4 H4 119.2
C5 C4 H4 119.2
C6 C5 C4 121.4(11)
C6 C5 H5 119.3
C4 C5 H5 119.3
C5 C6 C7 117.1(11)
C5 C6 H6 121.4
C7 C6 H6 121.4
C2 C7 N2 105.8(10)
C2 C7 C6 120.4(12)
N2 C7 C6 133.8(11)
C1 N2 C7 111.9(9)
C1 N2 C9 123.2(11)
C7 N2 C9 124.5(11)
N2 C9 C10 108.6(15)
N2 C9 H9A 110.0
C10 C9 H9A 110.0
N2 C9 H9B 110.0
C10 C9 H9B 110.0
H9A C9 H9B 108.4
N3 C10 C9 112.7(9)
N3 C10 H10A 109.1
C9 C10 H10A 109.1
N3 C10 H10B 109.1
C9 C10 H10B 109.1
H10A C10 H10B 107.8
C21 N3 C10 112.3(7)
C21 N3 C11 111.6(7)
C10 N3 C11 113.7(7)
N3 C21 C22 112.7(8)
N3 C21 H21A 109.0
C22 C21 H21A 109.0
N3 C21 H21B 109.0
C22 C21 H21B 109.0
H21A C21 H21B 107.8
C23 C22 C27 117.7(10)
C23 C22 C21 121.8(10)
C27 C22 C21 120.5(9)
C22 C23 C24 122.1(11)
C22 C23 H23 118.9
C24 C23 H23 118.9
C25 C24 C23 120.7(11)
C25 C24 H24 119.6
C23 C24 H24 119.6
C24 C25 C26 119.2(10)
C24 C25 H25 120.4
C26 C25 H25 120.4
C25 C26 C27 120.8(10)
C25 C26 H26 119.6
C27 C26 H26 119.6
C26 C27 C22 119.3(10)
C26 C27 H27 120.4
C22 C27 H27 120.4
N3 C11 C12 112.9(9)
N3 C11 H11A 109.0
C12 C11 H11A 109.0
N3 C11 H11B 109.0
C12 C11 H11B 109.0
H11A C11 H11B 107.8
N4 C12 C11 110.3(13)
N4 C12 H12A 109.6
C11 C12 H12A 109.6
N4 C12 H12B 109.6
C11 C12 H12B 109.6
H12A C12 H12B 108.1
C19 N4 C13 110.8(7)
C19 N4 C12 124.0(9)
C13 N4 C12 125.1(9)
C18 C13 C14 120.5(10)
C18 C13 N4 105.3(9)
C14 C13 N4 134.0(9)
C15 C14 C13 118.0(9)
C15 C14 H14 121.0
C13 C14 H14 121.0
C14 C15 C16 119.8(10)
C14 C15 H15 120.1
C16 C15 H15 120.1
C17 C16 C15 122.6(10)
C17 C16 H16 118.7
C15 C16 H16 118.7
C18 C17 C16 117.6(9)
C18 C17 H17 121.2
C16 C17 H17 121.2
C17 C18 N5 131.6(9)
C17 C18 C13 121.6(10)
N5 C18 C13 106.7(9)
C19 N5 C18 111.6(7)
C19 N5 C20 125.7(9)
C18 N5 C20 122.6(9)
N5 C19 N4 105.5(7)
N5 C19 Fe1 132.4(7)
N4 C19 Fe1 122.0(7)
N5 C20 H20A 109.5
N5 C20 H20B 109.5
H20A C20 H20B 109.5
N5 C20 H20C 109.5
H20A C20 H20C 109.5
H20B C20 H20C 109.5
C1A Fe1A C19A 103.7(9)
C1A Fe1A Cl2A 106.3(8)
C19A Fe1A Cl2A 114.8(7)
C1A Fe1A Cl1A 113.3(7)
C19A Fe1A Cl1A 112.4(7)
Cl2A Fe1A Cl1A 106.2(5)
N2A C1A N1A 105.5(10)
N2A C1A Fe1A 125.8(12)
N1A C1A Fe1A 127.7(13)
C1A N1A C2A 110.9(12)
C1A N1A C8A 129.7(16)
C2A N1A C8A 119.2(16)
N1A C8A H8A1 109.5
N1A C8A H8A2 109.5
H8A1 C8A H8A2 109.5
N1A C8A H8A3 109.5
H8A1 C8A H8A3 109.5
H8A2 C8A H8A3 109.5
C3A C2A C7A 123.1(15)
C3A C2A N1A 129.9(15)
C7A C2A N1A 106.9(13)
C2A C3A C4A 115.9(14)
C2A C3A H3A 122.1
C4A C3A H3A 122.1
C3A C4A C5A 123.1(15)
C3A C4A H4A 118.4
C5A C4A H4A 118.4
C6A C5A C4A 120.4(14)
C6A C5A H5A 119.8
C4A C5A H5A 119.8
C5A C6A C7A 116.4(13)
C5A C6A H6A 121.8
C7A C6A H6A 121.8
C2A C7A N2A 105.8(13)
C2A C7A C6A 120.9(14)
N2A C7A C6A 133.3(14)
C1A N2A C7A 110.9(11)
C1A N2A C9A 121.0(15)
C7A N2A C9A 127.5(15)
N2A C9A C10A 111.8(18)
N2A C9A H9A1 109.2
C10A C9A H9A1 109.2
N2A C9A H9A2 109.2
C10A C9A H9A2 109.2
H9A1 C9A H9A2 107.9
N3A C10A C9A 115.9(14)
N3A C10A H10C 108.3
C9A C10A H10C 108.3
N3A C10A H10D 108.3
C9A C10A H10D 108.3
H10C C10A H10D 107.4
C10A N3A C21A 111.4(10)
C10A N3A C11A 115.9(10)
C21A N3A C11A 111.4(10)
N3A C21A C22A 113.5(14)
N3A C21A H21C 108.9
C22A C21A H21C 108.9
N3A C21A H21D 108.9
C22A C21A H21D 108.9
H21C C21A H21D 107.7
C23A C22A C27A 117.5(13)
C23A C22A C21A 122.6(14)
C27A C22A C21A 119.8(13)
C22A C23A C24A 122.2(14)
C22A C23A H23A 118.9
C24A C23A H23A 118.9
C25A C24A C23A 121.0(14)
C25A C24A H24A 119.5
C23A C24A H24A 119.5
C24A C25A C26A 118.5(14)
C24A C25A H25A 120.8
C26A C25A H25A 120.8
C25A C26A C27A 121.3(15)
C25A C26A H26A 119.4
C27A C26A H26A 119.4
C26A C27A C22A 119.4(14)
C26A C27A H27A 120.3
C22A C27A H27A 120.3
N3A C11A C12A 111.1(11)
N3A C11A H11C 109.4
C12A C11A H11C 109.4
N3A C11A H11D 109.4
C12A C11A H11D 109.4
H11C C11A H11D 108.0
N4A C12A C11A 112.6(15)
N4A C12A H12C 109.1
C11A C12A H12C 109.1
N4A C12A H12D 109.1
C11A C12A H12D 109.1
H12C C12A H12D 107.8
C19A N4A C13A 111.1(10)
C19A N4A C12A 124.0(13)
C13A N4A C12A 124.8(13)
C18A C13A C14A 119.5(13)
C18A C13A N4A 106.0(12)
C14A C13A N4A 134.5(12)
C15A C14A C13A 116.9(12)
C15A C14A H14A 121.5
C13A C14A H14A 121.5
C14A C15A C16A 121.4(14)
C14A C15A H15A 119.3
C16A C15A H15A 119.3
C17A C16A C15A 122.2(14)
C17A C16A H16A 118.9
C15A C16A H16A 118.9
C18A C17A C16A 115.9(12)
C18A C17A H17A 122.0
C16A C17A H17A 122.0
C17A C18A N5A 129.7(13)
C17A C18A C13A 124.0(14)
N5A C18A C13A 106.2(12)
C19A N5A C18A 111.7(10)
C19A N5A C20A 125.8(13)
C18A N5A C20A 122.4(13)
N4A C19A N5A 104.8(9)
N4A C19A Fe1A 122.0(10)
N5A C19A Fe1A 133.2(10)
N5A C20A H20D 109.5
N5A C20A H20E 109.5
H20D C20A H20E 109.5
N5A C20A H20F 109.5
H20D C20A H20F 109.5
H20E C20A H20F 109.5
C1S O1S C4S 116.8(15)
O1S C1S C2S 105.5(13)
O1S C1S H1S1 110.6
C2S C1S H1S1 110.6
O1S C1S H1S2 110.6
C2S C1S H1S2 110.6
H1S1 C1S H1S2 108.8
C1S C2S C3S 101.0(13)
C1S C2S H2S1 111.6
C3S C2S H2S1 111.6
C1S C2S H2S2 111.6
C3S C2S H2S2 111.6
H2S1 C2S H2S2 109.4
C4S C3S C2S 100.5(14)
C4S C3S H3S1 111.7
C2S C3S H3S1 111.7
C4S C3S H3S2 111.7
C2S C3S H3S2 111.7
H3S1 C3S H3S2 109.4
O1S C4S C3S 103.8(14)
O1S C4S H4S1 111.0
C3S C4S H4S1 111.0
O1S C4S H4S2 111.0
C3S C4S H4S2 111.0
H4S1 C4S H4S2 109.0
C1T O1T C4T 110(3)
O1T C1T C2T 102.4(19)
O1T C1T H1T1 111.3
C2T C1T H1T1 111.3
O1T C1T H1T2 111.3
C2T C1T H1T2 111.3
H1T1 C1T H1T2 109.2
C3T C2T C1T 103.2(14)
C3T C2T H2T1 111.1
C1T C2T H2T1 111.1
C3T C2T H2T2 111.1
C1T C2T H2T2 111.1
H2T1 C2T H2T2 109.1
C2T C3T C4T 101.9(15)
C2T C3T H3T1 111.4
C4T C3T H3T1 111.4
C2T C3T H3T2 111.4
C4T C3T H3T2 111.4
H3T1 C3T H3T2 109.3
O1T C4T C3T 100.7(19)
O1T C4T H4T1 111.6
C3T C4T H4T1 111.6
O1T C4T H4T2 111.6
C3T C4T H4T2 111.6
H4T1 C4T H4T2 109.4

loop_
_geom_bond_atom_site_label_1
_geom_bond_atom_site_label_2
_geom_bond_distance
Cl1 Fe1 2.308(7)
Cl2 Fe1 2.287(7)
Fe1 C19 2.110(8)
Fe1 C1 2.113(8)
C1 N2 1.360(12)
C1 N1 1.373(13)
N1 C2 1.394(13)
N1 C8 1.462(12)
C8 H8A 0.9800
C8 H8B 0.9800
C8 H8C 0.9800
C2 C3 1.369(14)
C2 C7 1.383(11)
C3 C4 1.386(13)
C3 H3 0.9500
C4 C5 1.394(12)
C4 H4 0.9500
C5 C6 1.373(14)
C5 H5 0.9500
C6 C7 1.402(13)
C6 H6 0.9500
C7 N2 1.400(13)
N2 C9 1.457(13)
C9 C10 1.559(18)
C9 H9A 0.9900
C9 H9B 0.9900
C10 N3 1.466(9)
C10 H10A 0.9900
C10 H10B 0.9900
N3 C21 1.459(11)
N3 C11 1.489(9)
C21 C22 1.501(12)
C21 H21A 0.9900
C21 H21B 0.9900
C22 C23 1.369(11)
C22 C27 1.412(14)
C23 C24 1.375(14)
C23 H23 0.9500
C24 C25 1.358(13)
C24 H24 0.9500
C25 C26 1.379(14)
C25 H25 0.9500
C26 C27 1.399(13)
C26 H26 0.9500
C27 H27 0.9500
C11 C12 1.562(16)
C11 H11A 0.9900
C11 H11B 0.9900
C12 N4 1.445(11)
C12 H12A 0.9900
C12 H12B 0.9900
N4 C19 1.369(11)
N4 C13 1.406(12)
C13 C18 1.395(9)
C13 C14 1.401(13)
C14 C15 1.381(12)
C14 H14 0.9500
C15 C16 1.393(10)
C15 H15 0.9500
C16 C17 1.376(12)
C16 H16 0.9500
C17 C18 1.364(13)
C17 H17 0.9500
C18 N5 1.385(12)
N5 C19 1.350(11)
N5 C20 1.465(10)
C20 H20A 0.9800
C20 H20B 0.9800
C20 H20C 0.9800
Cl1A Fe1A 2.297(10)
Cl2A Fe1A 2.263(9)
Fe1A C1A 2.112(11)
Fe1A C19A 2.123(11)
C1A N2A 1.354(15)
C1A N1A 1.369(15)
N1A C2A 1.383(17)
N1A C8A 1.466(15)
C8A H8A1 0.9800
C8A H8A2 0.9800
C8A H8A3 0.9800
C2A C3A 1.356(16)
C2A C7A 1.382(12)
C3A C4A 1.377(16)
C3A H3A 0.9500
C4A C5A 1.399(14)
C4A H4A 0.9500
C5A C6A 1.379(15)
C5A H5A 0.9500
C6A C7A 1.414(16)
C6A H6A 0.9500
C7A N2A 1.406(15)
N2A C9A 1.443(15)
C9A C10A 1.546(19)
C9A H9A1 0.9900
C9A H9A2 0.9900
C10A N3A 1.463(11)
C10A H10C 0.9900
C10A H10D 0.9900
N3A C21A 1.467(14)
N3A C11A 1.489(11)
C21A C22A 1.499(16)
C21A H21C 0.9900
C21A H21D 0.9900
C22A C23A 1.370(14)
C22A C27A 1.421(17)
C23A C24A 1.376(16)
C23A H23A 0.9500
C24A C25A 1.370(16)
C24A H24A 0.9500
C25A C26A 1.385(17)
C25A H25A 0.9500
C26A C27A 1.394(16)
C26A H26A 0.9500
C27A H27A 0.9500
C11A C12A 1.557(17)
C11A H11C 0.9900
C11A H11D 0.9900
C12A N4A 1.458(13)
C12A H12C 0.9900
C12A H12D 0.9900
N4A C19A 1.359(14)
N4A C13A 1.411(16)
C13A C18A 1.392(11)
C13A C14A 1.409(16)
C14A C15A 1.385(15)
C14A H14A 0.9500
C15A C16A 1.389(13)
C15A H15A 0.9500
C16A C17A 1.387(15)
C16A H16A 0.9500
C17A C18A 1.362(16)
C17A H17A 0.9500
C18A N5A 1.384(16)
N5A C19A 1.378(14)
N5A C20A 1.453(13)
C20A H20D 0.9800
C20A H20E 0.9800
C20A H20F 0.9800
O1S C1S 1.37(2)
O1S C4S 1.37(2)
C1S C2S 1.57(2)
C1S H1S1 0.9900
C1S H1S2 0.9900
C2S C3S 1.58(2)
C2S H2S1 0.9900
C2S H2S2 0.9900
C3S C4S 1.57(2)
C3S H3S1 0.9900
C3S H3S2 0.9900
C4S H4S1 0.9900
C4S H4S2 0.9900
O1T C1T 1.38(2)
O1T C4T 1.39(2)
C1T C2T 1.58(2)
C1T H1T1 0.9900
C1T H1T2 0.9900
C2T C3T 1.57(2)
C2T H2T1 0.9900
C2T H2T2 0.9900
C3T C4T 1.58(2)
C3T H3T1 0.9900
C3T H3T2 0.9900
C4T H4T1 0.9900
C4T H4T2 0.9900
